data_7154336
loop_
_publ_author_name
'Kubyshkin, Vladimir'
'Afonin, Sergii'
'Kara, Sezgin'
'Budisa, Nediljko'
'Mykhailiuk, Pavel K.'
'Ulrich, Anne S.'

_publ_section_title
;
 \g-(S)-Trifluoromethyl proline: evaluation as a structural substitute of
 proline for solid state (19)F-NMR peptide studies.
;
_journal_issue 11
_journal_name_full 'Organic &amp; biomolecular chemistry'
_journal_page_first 3171
_journal_page_last 3181
_journal_paper_doi 10.1039/c5ob00034c
_journal_volume 13
_journal_year 2015
_chemical_formula_sum 'C9 H12 F3 N O3'
_chemical_formula_weight 239.20
_chemical_melting_point 305
_chemical_name_common '4-cis-trifluoromethylproline N-acetyl methyl ester'
_chemical_name_systematic 'methyl (2S,4S)-1-acetyl-4-(trifluoromethyl)pyrrolidine-2-carboxylate'
_space_group_IT_number 56
_symmetry_cell_setting orthorhombic
_symmetry_space_group_name_Hall '-P 2ab 2ac'
_symmetry_space_group_name_H-M 'P c c n'
_atom_sites_solution_hydrogens geom
_atom_sites_solution_primary direct
_atom_sites_solution_secondary difmap
_audit_creation_method
;
CrysAlisPro, Agilent Technologies,
Version 1.171.37.31 (release 14-01-2014 CrysAlis171 .NET)
(compiled Jan 14 2014,18:38:05)
;
_audit_update_record
;
2015-01-07 deposited with the CCDC.
2015-01-29 downloaded from the CCDC.
;
_cell_angle_alpha 90.00
_cell_angle_beta 90.00
_cell_angle_gamma 90.00
_cell_formula_units_Z 8
_cell_length_a 20.0272(4)
_cell_length_b 10.57393(19)
_cell_length_c 10.07746(17)
_cell_measurement_reflns_used 4234
_cell_measurement_temperature 150(2)
_cell_measurement_theta_max 73.4920
_cell_measurement_theta_min 4.4020
_cell_volume 2134.07(7)
_computing_cell_refinement
;
CrysAlisPro, Agilent Technologies,
Version 1.171.37.31 (release 14-01-2014 CrysAlis171 .NET)
(compiled Jan 14 2014,18:38:05)
;
_computing_data_collection
;
CrysAlisPro, Agilent Technologies,
Version 1.171.37.31 (release 14-01-2014 CrysAlis171 .NET)
(compiled Jan 14 2014,18:38:05)
;
_computing_data_reduction
;
CrysAlisPro, Agilent Technologies,
Version 1.171.37.31 (release 14-01-2014 CrysAlis171 .NET)
(compiled Jan 14 2014,18:38:05)
;
_computing_structure_refinement 'SHELXL-97 (Sheldrick, 1997)'
_computing_structure_solution 'SHELXS-97 (Sheldrick, 1990)'
_diffrn_ambient_environment N~2~
_diffrn_ambient_temperature 150.00(10)
_diffrn_detector 'CCD plate'
_diffrn_detector_area_resol_mean 5.2717
_diffrn_detector_type Atlas
_diffrn_measured_fraction_theta_full 1.000
_diffrn_measured_fraction_theta_max 1.000
_diffrn_measurement_device 'four-circle diffractometer'
_diffrn_measurement_device_type 'SuperNova, Single source at offset, Atlas'
_diffrn_measurement_method '\w scans'
_diffrn_radiation_monochromator mirror
_diffrn_radiation_probe x-ray
_diffrn_radiation_type 'Cu K\a'
_diffrn_radiation_wavelength 1.54184
_diffrn_reflns_av_R_equivalents 0.0218
_diffrn_reflns_av_sigmaI/netI 0.0169
_diffrn_reflns_limit_h_max 24
_diffrn_reflns_limit_h_min -23
_diffrn_reflns_limit_k_max 12
_diffrn_reflns_limit_k_min -9
_diffrn_reflns_limit_l_max 11
_diffrn_reflns_limit_l_min -12
_diffrn_reflns_number 7423
_diffrn_reflns_theta_full 67.49
_diffrn_reflns_theta_max 67.49
_diffrn_reflns_theta_min 4.42
_diffrn_source 'sealed X-ray tube'
_diffrn_source_type 'SuperNova (Cu) X-ray Source'
_exptl_absorpt_coefficient_mu 1.273
_exptl_absorpt_correction_T_max 0.8320
_exptl_absorpt_correction_T_min 0.7584
_exptl_absorpt_correction_type multi-scan
_exptl_absorpt_process_details
;
CrysAlisPro, Agilent Technologies,
Version 1.171.37.31 (release 14-01-2014 CrysAlis171 .NET)
(compiled Jan 14 2014,18:38:05)
Empirical absorption correction using spherical harmonics,
 implemented in SCALE3 ABSPACK scaling algorithm.
;
_exptl_crystal_colour colourless
_exptl_crystal_density_diffrn 1.489
_exptl_crystal_density_method 'not measured'
_exptl_crystal_description block
_exptl_crystal_F_000 992
_exptl_crystal_recrystallization_method 'Re-crystallisation from solvent: enantiomeric substance'
_exptl_crystal_size_max 0.23
_exptl_crystal_size_mid 0.17
_exptl_crystal_size_min 0.15
_refine_diff_density_max 0.239
_refine_diff_density_min -0.282
_refine_diff_density_rms 0.040
_refine_ls_extinction_method none
_refine_ls_goodness_of_fit_ref 1.043
_refine_ls_hydrogen_treatment constr
_refine_ls_matrix_type full
_refine_ls_number_parameters 147
_refine_ls_number_reflns 1919
_refine_ls_number_restraints 0
_refine_ls_restrained_S_all 1.043
_refine_ls_R_factor_all 0.0379
_refine_ls_R_factor_gt 0.0341
_refine_ls_shift/su_max 0.001
_refine_ls_shift/su_mean 0.000
_refine_ls_structure_factor_coef Fsqd
_refine_ls_weighting_details 'calc w=1/[\s^2^(Fo^2^)+(0.0418P)^2^+1.0282P] where P=(Fo^2^+2Fc^2^)/3'
_refine_ls_weighting_scheme calc
_refine_ls_wR_factor_gt 0.0864
_refine_ls_wR_factor_ref 0.0895
_reflns_number_gt 1730
_reflns_number_total 1919
_reflns_threshold_expression >2sigma(I)
_cod_data_source_file c5ob00034c2.cif
_cod_data_source_block cu-463
_cod_depositor_comments 'Adding full bibliography for 7154336.cif.'
_cod_original_cell_volume 2134.07(6)
_cod_original_sg_symbol_H-M Pccn
_cod_database_code 7154336

loop_
_symmetry_equiv_pos_as_xyz
'x, y, z'
'-x+1/2, -y+1/2, z'
'-x, y+1/2, -z+1/2'
'x+1/2, -y, -z+1/2'
'-x, -y, -z'
'x-1/2, y-1/2, -z'
'x, -y-1/2, z-1/2'
'-x-1/2, y, z-1/2'

loop_
_atom_site_label
_atom_site_type_symbol
_atom_site_fract_x
_atom_site_fract_y
_atom_site_fract_z
_atom_site_U_iso_or_equiv
_atom_site_adp_type
_atom_site_occupancy
_atom_site_symmetry_multiplicity
_atom_site_calc_flag
_atom_site_refinement_flags
F1 F 0.66765(5) 0.58692(11) 0.60812(10) 0.0476(3) Uani 1 1 d .
F2 F 0.75464(5) 0.60144(9) 0.48462(10) 0.0393(3) Uani 1 1 d .
F3 F 0.66209(6) 0.68578(9) 0.42255(13) 0.0537(3) Uani 1 1 d .
O1 O 0.67098(5) 0.33807(11) -0.02706(11) 0.0324(3) Uani 1 1 d .
O2 O 0.59398(5) 0.47649(11) 0.04531(10) 0.0293(3) Uani 1 1 d .
O3 O 0.53987(6) 0.21152(11) 0.16207(11) 0.0336(3) Uani 1 1 d .
N1 N 0.58904(6) 0.36018(12) 0.28651(11) 0.0238(3) Uani 1 1 d .
C1 C 0.64982(7) 0.35461(15) 0.20712(14) 0.0260(3) Uani 1 1 d .
H1A H 0.6704 0.2689 0.2156 0.031 Uiso 1 1 calc R
C2 C 0.69577(8) 0.45376(17) 0.27175(15) 0.0321(4) Uani 1 1 d .
H2A H 0.7429 0.4256 0.2703 0.039 Uiso 1 1 calc R
H2B H 0.6923 0.5362 0.2257 0.039 Uiso 1 1 calc R
C3 C 0.66965(7) 0.46295(14) 0.41399(14) 0.0250(3) Uani 1 1 d .
H3A H 0.6878 0.3906 0.4667 0.030 Uiso 1 1 calc R
C4 C 0.59405(7) 0.44672(14) 0.39952(14) 0.0258(3) Uani 1 1 d .
H4A H 0.5742 0.4093 0.4805 0.031 Uiso 1 1 calc R
H4B H 0.5719 0.5284 0.3804 0.031 Uiso 1 1 calc R
C5 C 0.63912(7) 0.38515(14) 0.06144(14) 0.0241(3) Uani 1 1 d .
C6 C 0.58466(9) 0.52136(16) -0.08908(16) 0.0329(4) Uani 1 1 d .
H6A H 0.5483 0.5834 -0.0910 0.049 Uiso 1 1 calc R
H6B H 0.5734 0.4500 -0.1469 0.049 Uiso 1 1 calc R
H6C H 0.6260 0.5611 -0.1204 0.049 Uiso 1 1 calc R
C7 C 0.53744(7) 0.28337(14) 0.25856(14) 0.0255(3) Uani 1 1 d .
C8 C 0.47766(8) 0.29106(18) 0.34814(15) 0.0345(4) Uani 1 1 d .
H8A H 0.4427 0.2343 0.3153 0.052 Uiso 1 1 calc R
H8B H 0.4608 0.3781 0.3494 0.052 Uiso 1 1 calc R
H8C H 0.4905 0.2659 0.4382 0.052 Uiso 1 1 calc R
C9 C 0.68846(8) 0.58426(15) 0.48080(17) 0.0319(4) Uani 1 1 d .

loop_
_atom_site_aniso_label
_atom_site_aniso_U_11
_atom_site_aniso_U_22
_atom_site_aniso_U_33
_atom_site_aniso_U_23
_atom_site_aniso_U_13
_atom_site_aniso_U_12
F1 0.0415(6) 0.0578(7) 0.0435(6) -0.0226(5) 0.0014(4) -0.0043(5)
F2 0.0284(5) 0.0368(5) 0.0527(6) -0.0024(5) -0.0060(4) -0.0059(4)
F3 0.0508(6) 0.0231(5) 0.0871(9) 0.0034(5) -0.0270(6) 0.0007(4)
O1 0.0385(6) 0.0310(6) 0.0278(6) -0.0040(5) 0.0091(5) 0.0039(5)
O2 0.0335(6) 0.0326(6) 0.0218(5) 0.0027(4) 0.0014(4) 0.0090(5)
O3 0.0399(6) 0.0369(6) 0.0240(5) -0.0054(5) -0.0045(4) -0.0025(5)
N1 0.0255(6) 0.0269(6) 0.0188(6) -0.0005(5) 0.0009(5) -0.0003(5)
C1 0.0240(7) 0.0290(8) 0.0249(7) 0.0018(6) 0.0021(6) 0.0048(6)
C2 0.0250(8) 0.0439(9) 0.0275(8) 0.0012(7) 0.0000(6) -0.0042(7)
C3 0.0276(7) 0.0229(7) 0.0244(7) 0.0028(6) -0.0032(6) -0.0001(6)
C4 0.0288(8) 0.0258(7) 0.0227(7) -0.0025(6) 0.0018(6) -0.0033(6)
C5 0.0251(7) 0.0221(7) 0.0250(7) -0.0013(6) 0.0018(6) -0.0010(6)
C6 0.0410(9) 0.0344(9) 0.0235(7) 0.0053(7) -0.0049(6) 0.0023(7)
C7 0.0294(8) 0.0281(7) 0.0188(7) 0.0042(6) -0.0049(6) 0.0005(6)
C8 0.0308(8) 0.0489(10) 0.0237(8) 0.0000(7) -0.0006(6) -0.0102(7)
C9 0.0264(8) 0.0288(8) 0.0404(9) -0.0004(7) -0.0062(6) -0.0001(6)

loop_
_atom_type_symbol
_atom_type_description
_atom_type_scat_dispersion_real
_atom_type_scat_dispersion_imag
_atom_type_scat_source
C C 0.0181 0.0091 'International Tables Vol C Tables 4.2.6.8 and 6.1.1.4'
H H 0.0000 0.0000 'International Tables Vol C Tables 4.2.6.8 and 6.1.1.4'
N N 0.0311 0.0180 'International Tables Vol C Tables 4.2.6.8 and 6.1.1.4'
O O 0.0492 0.0322 'International Tables Vol C Tables 4.2.6.8 and 6.1.1.4'
F F 0.0727 0.0534 'International Tables Vol C Tables 4.2.6.8 and 6.1.1.4'

loop_
_geom_angle_atom_site_label_1
_geom_angle_atom_site_label_2
_geom_angle_atom_site_label_3
_geom_angle
C5 O2 C6 116.06(12)
C7 N1 C1 120.17(12)
C7 N1 C4 126.38(12)
C1 N1 C4 113.25(11)
N1 C1 C5 113.84(12)
N1 C1 C2 103.85(12)
C5 C1 C2 110.40(12)
C3 C2 C1 103.62(12)
C9 C3 C2 112.96(13)
C9 C3 C4 112.82(13)
C2 C3 C4 104.00(11)
N1 C4 C3 102.24(11)
O1 C5 O2 124.65(14)
O1 C5 C1 123.59(13)
O2 C5 C1 111.58(12)
O3 C7 N1 120.41(14)
O3 C7 C8 122.56(13)
N1 C7 C8 117.02(13)
F3 C9 F2 107.21(13)
F3 C9 F1 106.24(14)
F2 C9 F1 106.00(13)
F3 C9 C3 113.11(13)
F2 C9 C3 112.24(13)
F1 C9 C3 111.58(13)

loop_
_geom_bond_atom_site_label_1
_geom_bond_atom_site_label_2
_geom_bond_distance
F1 C9 1.349(2)
F2 C9 1.3385(18)
F3 C9 1.3326(19)
O1 C5 1.2043(18)
O2 C5 1.3328(18)
O2 C6 1.4470(18)
O3 C7 1.2350(18)
N1 C7 1.3443(19)
N1 C1 1.4579(18)
N1 C4 1.4644(18)
C1 C5 1.518(2)
C1 C2 1.539(2)
C2 C3 1.529(2)
C3 C9 1.497(2)
C3 C4 1.531(2)
C7 C8 1.502(2)
